data_1544778
loop_
_publ_author_name
'Mague, Joel T.'
'Mohamed, Shaaban K.'
'Akkurt, Mehmet'
'El-Kashef, Hussein'
'Lebegue, Nicolas'
'Albayati, Mustafa R.'

_publ_section_title
;
 (5<i>Z</i>)-3-(2-Oxopropyl)-5-(3,4,5-trimethoxybenzylidene)-1,3-thiazolidine-2,4-dione
;
_journal_coeditor_code HG4018
_journal_issue 12
_journal_name_full IUCrData
_journal_page_first x161959
_journal_paper_doi 10.1107/S2414314616019593
_journal_volume 1
_journal_year 2016
_chemical_formula_iupac 'C16 H17 N O6 S'
_chemical_formula_moiety 'C16 H17 N O6 S'
_chemical_formula_sum 'C16 H17 N O6 S'
_chemical_formula_weight 351.36
_chemical_name_systematic (5<i>Z</i>)-3-(2-Oxopropyl)-5-(3,4,5-trimethoxybenzylidene)-1,3-thiazolidine-2,4-dione
_space_group_crystal_system triclinic
_space_group_IT_number 2
_space_group_name_Hall '-P 1'
_space_group_name_H-M_alt 'P -1'
_symmetry_space_group_name_Hall '-P 1'
_symmetry_space_group_name_H-M 'P -1'
_atom_sites_solution_hydrogens difmap
_atom_sites_solution_primary direct
_atom_sites_solution_secondary difmap
_audit_creation_method SHELXL-2014/7
_cell_angle_alpha 78.7780(10)
_cell_angle_beta 75.6160(10)
_cell_angle_gamma 72.8290(10)
_cell_formula_units_Z 2
_cell_length_a 7.2771(5)
_cell_length_b 9.9612(7)
_cell_length_c 11.9257(8)
_cell_measurement_reflns_used 9211
_cell_measurement_temperature 100(2)
_cell_measurement_theta_max 29.2614
_cell_measurement_theta_min 2.6110
_cell_volume 793.16(9)
_computing_cell_refinement
;
<i>SAINT</i> (Bruker, 2016)
;
_computing_data_collection
;
<i>APEX3</i> (Bruker, 2016)
;
_computing_data_reduction
;
<i>SAINT</i> (Bruker, 2016)
;
_computing_molecular_graphics
;
<i>DIAMOND</i> (Brandenburg & Putz, 2012)
;
_computing_publication_material
;
<i>SHELXTL</i> (Sheldrick, 2008)
;
_computing_structure_refinement
;
<i>SHELXL2014</i> (Sheldrick, 2015<i>b</i>)
;
_computing_structure_solution
;
<i>SHELXT</i> (Sheldrick, 2015<i>a</i>)
;
_diffrn_ambient_temperature 100(2)
_diffrn_detector_area_resol_mean 8.3333
_diffrn_measured_fraction_theta_full 0.992
_diffrn_measured_fraction_theta_max 0.978
_diffrn_measurement_device_type 'Bruker SMART APEX CCD'
_diffrn_measurement_method '\f and \w scans'
_diffrn_radiation_monochromator graphite
_diffrn_radiation_type MoK\a
_diffrn_radiation_wavelength 0.71073
_diffrn_reflns_av_R_equivalents 0.0256
_diffrn_reflns_limit_h_max 9
_diffrn_reflns_limit_h_min -10
_diffrn_reflns_limit_k_max 13
_diffrn_reflns_limit_k_min -13
_diffrn_reflns_limit_l_max 16
_diffrn_reflns_limit_l_min -16
_diffrn_reflns_number 15337
_diffrn_reflns_theta_full 28.500
_diffrn_reflns_theta_max 29.280
_diffrn_reflns_theta_min 1.778
_exptl_absorpt_coefficient_mu 0.237
_exptl_absorpt_correction_T_max 0.95
_exptl_absorpt_correction_T_min 0.88
_exptl_absorpt_correction_type multi-scan
_exptl_absorpt_process_details
;
(<i>SADABS</i>; Bruker, 2016)
;
_exptl_crystal_colour colourless
_exptl_crystal_density_diffrn 1.471
_exptl_crystal_density_method 'not measured'
_exptl_crystal_description block
_exptl_crystal_F_000 368
_exptl_crystal_size_max 0.330
_exptl_crystal_size_mid 0.220
_exptl_crystal_size_min 0.210
_refine_diff_density_max 0.526
_refine_diff_density_min -0.237
_refine_ls_extinction_method none
_refine_ls_goodness_of_fit_ref 1.124
_refine_ls_hydrogen_treatment refall
_refine_ls_matrix_type full
_refine_ls_number_parameters 285
_refine_ls_number_reflns 4235
_refine_ls_number_restraints 0
_refine_ls_restrained_S_all 1.124
_refine_ls_R_factor_all 0.0416
_refine_ls_R_factor_gt 0.0371
_refine_ls_shift/su_max 0.000
_refine_ls_shift/su_mean 0.000
_refine_ls_structure_factor_coef Fsqd
_refine_ls_weighting_details 'w=1/[\s^2^(Fo^2^)+(0.0762P)^2^+0.0197P] where P=(Fo^2^+2Fc^2^)/3'
_refine_ls_weighting_scheme calc
_refine_ls_wR_factor_gt 0.1085
_refine_ls_wR_factor_ref 0.1110
_reflns_number_gt 3660
_reflns_number_total 4235
_reflns_threshold_expression 'I > 2\s(I)'
_cod_data_source_file hg4018sup1.cif
_cod_data_source_block I
_cod_database_code 1544778
_shelx_space_group_comment
;
The symmetry employed for this shelxl refinement is uniquely defined
by the following loop, which should always be used as a source of
symmetry information in preference to the above space-group names.
They are only intended as comments.
;
_shelx_estimated_absorpt_t_min 0.926
_shelx_estimated_absorpt_t_max 0.952

loop_
_space_group_symop_operation_xyz
'x, y, z'
'-x, -y, -z'

loop_
_atom_site_type_symbol
_atom_site_label
_atom_site_fract_x
_atom_site_fract_y
_atom_site_fract_z
_atom_site_U_iso_or_equiv
_atom_site_adp_type
_atom_site_calc_flag
_atom_site_occupancy
S S1 0.48040(4) 0.43973(3) 0.23681(2) 0.01742(10) Uani d 1
O O1 0.03935(12) 0.33614(9) 0.63528(7) 0.01876(18) Uani d 1
O O2 -0.28654(12) 0.25762(9) 0.64722(7) 0.01887(18) Uani d 1
O O3 -0.33832(11) 0.15463(9) 0.46574(7) 0.01978(19) Uani d 1
O O4 0.52749(13) 0.21005(10) 0.00080(7) 0.0234(2) Uani d 1
O O5 0.80964(14) 0.50044(10) 0.11411(8) 0.0261(2) Uani d 1
O O6 0.97444(13) 0.12856(9) 0.08413(7) 0.02220(19) Uani d 1
N N1 0.68693(13) 0.35869(10) 0.03734(8) 0.0158(2) Uani d 1
C C1 0.12221(16) 0.26129(12) 0.33290(9) 0.0155(2) Uani d 1
C C2 0.15413(16) 0.30468(12) 0.42980(9) 0.0161(2) Uani d 1
H H2 0.270(2) 0.3321(17) 0.4249(14) 0.030(4) Uiso d 1
C C3 0.02037(16) 0.29904(11) 0.53540(9) 0.0149(2) Uani d 1
C C4 -0.14759(16) 0.25128(11) 0.54493(9) 0.0153(2) Uani d 1
C C5 -0.17503(16) 0.20396(12) 0.44871(10) 0.0158(2) Uani d 1
C C6 -0.04092(16) 0.20892(12) 0.34351(10) 0.0159(2) Uani d 1
H H6 -0.058(2) 0.1776(14) 0.2782(13) 0.021(4) Uiso d 1
C C7 0.21364(18) 0.38004(13) 0.62923(10) 0.0199(2) Uani d 1
H H7A 0.203(2) 0.4033(16) 0.7063(13) 0.027(4) Uiso d 1
H H7B 0.328(2) 0.2998(15) 0.6124(13) 0.022(4) Uiso d 1
H H7C 0.218(2) 0.4641(15) 0.5688(13) 0.020(3) Uiso d 1
C C8 -0.2732(2) 0.12561(14) 0.72236(11) 0.0234(3) Uani d 1
H H8A -0.297(2) 0.0581(17) 0.6826(14) 0.030(4) Uiso d 1
H H8B -0.382(2) 0.1412(16) 0.7911(14) 0.029(4) Uiso d 1
H H8C -0.145(3) 0.0923(17) 0.7438(14) 0.034(4) Uiso d 1
C C9 -0.33885(18) 0.07211(13) 0.38013(11) 0.0201(2) Uani d 1
H H9A -0.228(2) -0.0124(15) 0.3783(12) 0.022(4) Uiso d 1
H H9B -0.462(2) 0.0468(14) 0.4033(12) 0.017(3) Uiso d 1
H H9C -0.333(2) 0.1296(15) 0.3011(13) 0.022(4) Uiso d 1
C C10 0.25748(16) 0.25979(12) 0.21977(10) 0.0166(2) Uani d 1
H H10 0.239(2) 0.2061(14) 0.1678(12) 0.017(3) Uiso d 1
C C11 0.40602(16) 0.32201(12) 0.17634(9) 0.0157(2) Uani d 1
C C12 0.53935(16) 0.28850(12) 0.06331(9) 0.0160(2) Uani d 1
C C13 0.68703(17) 0.43854(12) 0.12030(10) 0.0177(2) Uani d 1
C C14 0.85791(16) 0.32219(12) -0.05548(10) 0.0166(2) Uani d 1
H H14A 0.922(2) 0.4040(16) -0.0822(13) 0.024(4) Uiso d 1
H H14B 0.819(2) 0.3053(15) -0.1204(13) 0.020(3) Uiso d 1
C C15 1.00626(16) 0.18907(12) -0.01512(9) 0.0162(2) Uani d 1
C C16 1.19038(18) 0.14177(14) -0.10274(11) 0.0206(2) Uani d 1
H H16A 1.154(2) 0.1391(18) -0.1711(15) 0.037(4) Uiso d 1
H H16B 1.270(2) 0.0529(17) -0.0750(14) 0.025(4) Uiso d 1
H H16C 1.254(3) 0.2144(19) -0.1146(16) 0.045(5) Uiso d 1

loop_
_atom_site_aniso_label
_atom_site_aniso_U_11
_atom_site_aniso_U_22
_atom_site_aniso_U_33
_atom_site_aniso_U_12
_atom_site_aniso_U_13
_atom_site_aniso_U_23
S1 0.01803(16) 0.02014(16) 0.01488(15) -0.00891(11) 0.00277(11) -0.00591(11)
O1 0.0189(4) 0.0252(4) 0.0137(4) -0.0090(3) -0.0002(3) -0.0052(3)
O2 0.0161(4) 0.0196(4) 0.0167(4) -0.0048(3) 0.0070(3) -0.0055(3)
O3 0.0143(4) 0.0281(4) 0.0190(4) -0.0113(3) 0.0031(3) -0.0072(3)
O4 0.0235(4) 0.0344(5) 0.0172(4) -0.0160(4) 0.0027(3) -0.0105(3)
O5 0.0280(5) 0.0328(5) 0.0228(4) -0.0206(4) 0.0054(4) -0.0099(4)
O6 0.0254(5) 0.0255(4) 0.0154(4) -0.0080(4) -0.0023(3) -0.0022(3)
N1 0.0134(4) 0.0203(5) 0.0133(4) -0.0073(4) 0.0027(3) -0.0039(3)
C1 0.0135(5) 0.0184(5) 0.0136(5) -0.0058(4) 0.0004(4) -0.0014(4)
C2 0.0136(5) 0.0196(5) 0.0154(5) -0.0065(4) -0.0009(4) -0.0024(4)
C3 0.0148(5) 0.0150(5) 0.0139(5) -0.0029(4) -0.0017(4) -0.0028(4)
C4 0.0133(5) 0.0151(5) 0.0143(5) -0.0033(4) 0.0031(4) -0.0027(4)
C5 0.0114(5) 0.0169(5) 0.0181(5) -0.0052(4) -0.0001(4) -0.0016(4)
C6 0.0141(5) 0.0194(5) 0.0144(5) -0.0061(4) -0.0003(4) -0.0031(4)
C7 0.0210(6) 0.0246(6) 0.0170(5) -0.0091(5) -0.0039(4) -0.0045(4)
C8 0.0253(6) 0.0266(6) 0.0151(5) -0.0088(5) 0.0036(5) -0.0021(5)
C9 0.0193(6) 0.0239(6) 0.0206(6) -0.0111(5) -0.0029(4) -0.0039(5)
C10 0.0146(5) 0.0215(5) 0.0140(5) -0.0062(4) -0.0009(4) -0.0034(4)
C11 0.0142(5) 0.0190(5) 0.0136(5) -0.0047(4) -0.0010(4) -0.0034(4)
C12 0.0134(5) 0.0205(5) 0.0142(5) -0.0067(4) -0.0009(4) -0.0017(4)
C13 0.0178(5) 0.0192(5) 0.0165(5) -0.0080(4) -0.0001(4) -0.0028(4)
C14 0.0138(5) 0.0207(5) 0.0143(5) -0.0072(4) 0.0025(4) -0.0029(4)
C15 0.0167(5) 0.0197(5) 0.0158(5) -0.0092(4) -0.0021(4) -0.0051(4)
C16 0.0162(5) 0.0231(6) 0.0217(6) -0.0063(5) 0.0005(4) -0.0049(5)

loop_
_atom_type_symbol
_atom_type_description
_atom_type_scat_dispersion_real
_atom_type_scat_dispersion_imag
_atom_type_scat_source
C C 0.0033 0.0016 'International Tables Vol C Tables 4.2.6.8 and 6.1.1.4'
H H 0.0000 0.0000 'International Tables Vol C Tables 4.2.6.8 and 6.1.1.4'
N N 0.0061 0.0033 'International Tables Vol C Tables 4.2.6.8 and 6.1.1.4'
O O 0.0106 0.0060 'International Tables Vol C Tables 4.2.6.8 and 6.1.1.4'
S S 0.1246 0.1234 'International Tables Vol C Tables 4.2.6.8 and 6.1.1.4'

loop_
_geom_angle_atom_site_label_1
_geom_angle_atom_site_label_2
_geom_angle_atom_site_label_3
_geom_angle
C11 S1 C13 91.48(5)
C3 O1 C7 116.50(9)
C4 O2 C8 114.25(8)
C5 O3 C9 115.87(9)
C13 N1 C12 116.31(9)
C13 N1 C14 120.69(9)
C12 N1 C14 121.22(9)
C6 C1 C2 120.03(10)
C6 C1 C10 116.52(9)
C2 C1 C10 123.37(10)
C3 C2 C1 119.64(10)
C3 C2 H2 120.0(9)
C1 C2 H2 120.3(9)
O1 C3 C2 124.35(10)
O1 C3 C4 115.33(9)
C2 C3 C4 120.32(10)
O2 C4 C5 120.89(10)
O2 C4 C3 119.44(9)
C5 C4 C3 119.61(10)
O3 C5 C6 123.72(10)
O3 C5 C4 116.29(10)
C6 C5 C4 119.99(10)
C5 C6 C1 120.34(10)
C5 C6 H6 120.6(9)
C1 C6 H6 119.1(9)
O1 C7 H7A 105.8(9)
O1 C7 H7B 108.4(9)
H7A C7 H7B 109.4(12)
O1 C7 H7C 109.2(8)
H7A C7 H7C 111.3(12)
H7B C7 H7C 112.5(12)
O2 C8 H8A 108.7(9)
O2 C8 H8B 107.5(9)
H8A C8 H8B 106.5(13)
O2 C8 H8C 109.8(10)
H8A C8 H8C 111.8(13)
H8B C8 H8C 112.4(13)
O3 C9 H9A 110.0(8)
O3 C9 H9B 106.0(8)
H9A C9 H9B 111.2(12)
O3 C9 H9C 110.8(8)
H9A C9 H9C 110.3(12)
H9B C9 H9C 108.4(11)
C11 C10 C1 130.61(10)
C11 C10 H10 114.0(9)
C1 C10 H10 115.4(9)
C10 C11 C12 119.86(10)
C10 C11 S1 129.49(9)
C12 C11 S1 110.60(8)
O4 C12 N1 123.07(10)
O4 C12 C11 126.41(10)
N1 C12 C11 110.51(9)
O5 C13 N1 124.82(11)
O5 C13 S1 124.25(9)
N1 C13 S1 110.93(8)
N1 C14 C15 111.00(9)
N1 C14 H14A 110.1(8)
C15 C14 H14A 109.8(8)
N1 C14 H14B 109.6(9)
C15 C14 H14B 108.5(9)
H14A C14 H14B 107.8(12)
O6 C15 C16 123.34(11)
O6 C15 C14 120.60(10)
C16 C15 C14 116.04(10)
C15 C16 H16A 107.2(10)
C15 C16 H16B 111.7(10)
H16A C16 H16B 112.3(14)
C15 C16 H16C 104.2(11)
H16A C16 H16C 109.2(15)
H16B C16 H16C 111.7(14)

loop_
_geom_bond_atom_site_label_1
_geom_bond_atom_site_label_2
_geom_bond_distance
S1 C11 1.7567(11)
S1 C13 1.7747(12)
O1 C3 1.3629(13)
O1 C7 1.4405(14)
O2 C4 1.3762(13)
O2 C8 1.4320(15)
O3 C5 1.3714(13)
O3 C9 1.4312(14)
O4 C12 1.2134(14)
O5 C13 1.2067(14)
O6 C15 1.2191(14)
N1 C13 1.3851(14)
N1 C12 1.3900(14)
N1 C14 1.4529(14)
C1 C6 1.4009(14)
C1 C2 1.4012(15)
C1 C10 1.4590(15)
C2 C3 1.3901(15)
C2 H2 0.946(16)
C3 C4 1.4094(15)
C4 C5 1.3996(15)
C5 C6 1.3874(15)
C6 H6 0.942(14)
C7 H7A 0.971(15)
C7 H7B 0.979(15)
C7 H7C 0.994(15)
C8 H8A 0.969(16)
C8 H8B 0.988(15)
C8 H8C 0.977(17)
C9 H9A 0.980(15)
C9 H9B 0.966(14)
C9 H9C 1.001(14)
C10 C11 1.3466(15)
C10 H10 0.948(14)
C11 C12 1.4845(15)
C14 C15 1.5231(16)
C14 H14A 1.016(15)
C14 H14B 0.947(14)
C15 C16 1.4941(16)
C16 H16A 0.926(17)
C16 H16B 0.951(16)
C16 H16C 0.937(19)

loop_
_geom_hbond_atom_site_label_D
_geom_hbond_atom_site_label_H
_geom_hbond_atom_site_label_A
_geom_hbond_site_symmetry_A
_geom_hbond_distance_DH
_geom_hbond_distance_HA
_geom_hbond_distance_DA
_geom_hbond_angle_DHA
C6 H6 O6 1_455 0.942(14) 2.398(14) 3.3108(14) 163.2(12)
C7 H7A O5 2_666 0.971(15) 2.482(15) 3.4434(15) 170.4(13)
C14 H14A O5 2_765 1.016(15) 2.335(15) 3.2659(14) 151.8(11)
C7 H7C Cg1 2_566 0.994(15) 2.755(15) 3.5131(14) 133.3(11)
C9 H9C Cg2 1_455 1.001(14) 2.900(15) 3.8441(14) 157.5(11)

loop_
_geom_torsion_atom_site_label_1
_geom_torsion_atom_site_label_2
_geom_torsion_atom_site_label_3
_geom_torsion_atom_site_label_4
_geom_torsion
C6 C1 C2 C3 -1.73(17)
C10 C1 C2 C3 -178.19(10)
C7 O1 C3 C2 -1.74(15)
C7 O1 C3 C4 177.64(10)
C1 C2 C3 O1 178.73(10)
C1 C2 C3 C4 -0.62(17)
C8 O2 C4 C5 82.74(13)
C8 O2 C4 C3 -100.09(12)
O1 C3 C4 O2 6.01(15)
C2 C3 C4 O2 -174.59(9)
O1 C3 C4 C5 -176.78(10)
C2 C3 C4 C5 2.62(16)
C9 O3 C5 C6 16.49(16)
C9 O3 C5 C4 -163.65(10)
O2 C4 C5 O3 -4.97(15)
C3 C4 C5 O3 177.86(10)
O2 C4 C5 C6 174.89(10)
C3 C4 C5 C6 -2.27(16)
O3 C5 C6 C1 179.79(10)
C4 C5 C6 C1 -0.06(17)
C2 C1 C6 C5 2.08(17)
C10 C1 C6 C5 178.78(10)
C6 C1 C10 C11 167.88(12)
C2 C1 C10 C11 -15.5(2)
C1 C10 C11 C12 172.00(11)
C1 C10 C11 S1 -5.3(2)
C13 S1 C11 C10 175.08(11)
C13 S1 C11 C12 -2.42(8)
C13 N1 C12 O4 -176.61(11)
C14 N1 C12 O4 -11.70(17)
C13 N1 C12 C11 2.50(14)
C14 N1 C12 C11 167.41(9)
C10 C11 C12 O4 1.81(18)
S1 C11 C12 O4 179.59(10)
C10 C11 C12 N1 -177.26(10)
S1 C11 C12 N1 0.52(12)
C12 N1 C13 O5 176.35(11)
C14 N1 C13 O5 11.36(18)
C12 N1 C13 S1 -4.36(13)
C14 N1 C13 S1 -169.35(8)
C11 S1 C13 O5 -176.90(11)
C11 S1 C13 N1 3.80(9)
C13 N1 C14 C15 85.05(12)
C12 N1 C14 C15 -79.20(12)
N1 C14 C15 O6 -0.64(14)
N1 C14 C15 C16 -179.20(9)

_cod_database_fobs_code 1544778
